data_4310568
loop_
_publ_author_name
'Hidetaka Nakai'
'Xile Hu'
'Lev N. Zakharov'
'Arnold L. Rheingold'
'Karsten Meyer'

_publ_section_title
;
 Synthesis and Characterization of N-Heterocyclic Carbene Complexes of
 Uranium(III)
;
_journal_name_full 'Inorganic Chemistry'
_journal_page_first 855
_journal_page_last 857
_journal_paper_doi 10.1021/ic035142j
_journal_volume 43
_journal_year 2004
_chemical_formula_moiety 'C18 H54 N3 Si6 U, C7 H12 N2'
_chemical_formula_sum 'C25 H66 N5 Si6 U'
_chemical_formula_weight 843.40
_chemical_name_systematic
; 
 ? 
;
_space_group_IT_number 14
_symmetry_cell_setting monoclinic
_symmetry_space_group_name_Hall '-P 2ybc'
_symmetry_space_group_name_H-M 'P 1 21/c 1'
_atom_sites_solution_hydrogens geom
_atom_sites_solution_primary direct
_atom_sites_solution_secondary difmap
_audit_creation_method SHELXL-97
_cell_angle_alpha 90.00
_cell_angle_beta 92.287(2)
_cell_angle_gamma 90.00
_cell_formula_units_Z 4
_cell_length_a 11.7530(11)
_cell_length_b 18.2920(17)
_cell_length_c 19.1009(18)
_cell_measurement_temperature 243(2)
_cell_volume 4103.2(7)
_computing_cell_refinement 'Bruker SMART'
_computing_data_collection 'Bruker SMART'
_computing_data_reduction 'Bruker SHELXTL'
_computing_molecular_graphics 'Bruker SHELXTL'
_computing_publication_material 'Bruker SHELXTL'
_computing_structure_refinement 'SHELXL-97 (Sheldrick, 1997)'
_computing_structure_solution 'SHELXS-97 (Sheldrick, 1990)'
_diffrn_ambient_temperature 243(2)
_diffrn_measured_fraction_theta_full 1.000
_diffrn_measured_fraction_theta_max 1.000
_diffrn_measurement_device_type 'CCD area detector'
_diffrn_measurement_method 'phi and omega scans'
_diffrn_radiation_monochromator graphite
_diffrn_radiation_source 'fine-focus sealed tube'
_diffrn_radiation_type MoK\a
_diffrn_radiation_wavelength 0.71073
_diffrn_reflns_av_R_equivalents 0.0301
_diffrn_reflns_av_sigmaI/netI 0.0269
_diffrn_reflns_limit_h_max 12
_diffrn_reflns_limit_h_min -12
_diffrn_reflns_limit_k_max 19
_diffrn_reflns_limit_k_min -19
_diffrn_reflns_limit_l_max 20
_diffrn_reflns_limit_l_min -20
_diffrn_reflns_number 23531
_diffrn_reflns_theta_full 22.50
_diffrn_reflns_theta_max 22.50
_diffrn_reflns_theta_min 1.54
_exptl_absorpt_coefficient_mu 4.152
_exptl_absorpt_correction_type none
_exptl_crystal_density_diffrn 1.365
_exptl_crystal_density_method 'not measured'
_exptl_crystal_F_000 1708
_exptl_crystal_size_max .16
_exptl_crystal_size_mid .06
_exptl_crystal_size_min .06
_refine_diff_density_max 0.738
_refine_diff_density_min -0.418
_refine_diff_density_rms 0.069
_refine_ls_extinction_method none
_refine_ls_goodness_of_fit_ref 0.880
_refine_ls_hydrogen_treatment mixed
_refine_ls_matrix_type full
_refine_ls_number_parameters 356
_refine_ls_number_reflns 5375
_refine_ls_number_restraints 0
_refine_ls_restrained_S_all 0.880
_refine_ls_R_factor_all 0.0260
_refine_ls_R_factor_gt 0.0206
_refine_ls_shift/su_max 0.789
_refine_ls_shift/su_mean 0.026
_refine_ls_structure_factor_coef Fsqd
_refine_ls_weighting_details 'calc w=1/[\s^2^(Fo^2^)+(0.0341P)^2^+0.0000P] where P=(Fo^2^+2Fc^2^)/3'
_refine_ls_weighting_scheme calc
_refine_ls_wR_factor_gt 0.0495
_refine_ls_wR_factor_ref 0.0507
_reflns_number_gt 4604
_reflns_number_total 5375
_reflns_threshold_expression >2sigma(I)
_cod_data_source_file ic035142jsi20031110_074748.cif
_cod_data_source_block "'[((Me3Si)2N)3U(Me4IMC:)]'"
_cod_depositor_comments
;
The following automatic conversions were performed:
'_symmetry_cell_setting' value 'Monoclinic' changed to 'monoclinic'
according to '/home/saulius/struct/CIF-dictionaries/cif_core.dic'
dictionary named 'cif_core.dic' version 2.4.1 from 2010-06-29.

Automatic conversion script
Id: cif_fix_enum 1527 2010-12-29 10:47:43Z saulius 
;
_cod_database_code 4310568

loop_
_symmetry_equiv_pos_as_xyz
'x, y, z'
'-x, y+1/2, -z+1/2'
'-x, -y, -z'
'x, -y-1/2, z-1/2'

loop_
_atom_site_label
_atom_site_type_symbol
_atom_site_fract_x
_atom_site_fract_y
_atom_site_fract_z
_atom_site_U_iso_or_equiv
_atom_site_adp_type
_atom_site_occupancy
_atom_site_symmetry_multiplicity
_atom_site_calc_flag
_atom_site_refinement_flags
_atom_site_disorder_assembly
_atom_site_disorder_group
U1 U 0.674371(11) 0.535265(7) 0.229302(7) 0.03990(6) Uani 1 1 d . . .
Si1 Si 0.82140(11) 0.45238(6) 0.38288(6) 0.0579(3) Uani 1 1 d . . .
Si2 Si 0.71379(10) 0.59747(6) 0.39753(6) 0.0552(3) Uani 1 1 d . . .
Si5 Si 0.39699(10) 0.48502(7) 0.26137(8) 0.0685(4) Uani 1 1 d . . .
Si6 Si 0.40825(9) 0.63043(6) 0.19246(6) 0.0532(3) Uani 1 1 d . . .
Si3 Si 0.74940(9) 0.59313(6) 0.06547(6) 0.0485(3) Uani 1 1 d . . .
Si4 Si 0.88978(10) 0.66786(7) 0.17601(6) 0.0591(3) Uani 1 1 d . . .
N1 N 0.7448(3) 0.52371(15) 0.34563(16) 0.0470(8) Uani 1 1 d . . .
N3 N 0.4746(2) 0.55356(15) 0.22592(15) 0.0435(8) Uani 1 1 d . . .
N2 N 0.7835(2) 0.60622(15) 0.15295(15) 0.0428(7) Uani 1 1 d . . .
N1C N 0.8537(4) 0.3990(2) 0.1545(2) 0.0810(12) Uani 1 1 d . . .
N2C N 0.6861(5) 0.3621(2) 0.1259(2) 0.0899(14) Uani 1 1 d . . .
C1 C 0.9788(4) 0.4684(2) 0.3845(3) 0.0854(16) Uani 1 1 d . . .
H1A H 1.0027 0.4771 0.3372 0.128 Uiso 1 1 calc R . .
H1B H 1.0179 0.4257 0.4036 0.128 Uiso 1 1 calc R . .
H1C H 0.9974 0.5106 0.4134 0.128 Uiso 1 1 calc R . .
C2 C 0.7963(4) 0.3633(2) 0.3364(3) 0.0812(15) Uani 1 1 d . . .
H2A H 0.7209 0.3453 0.3459 0.122 Uiso 1 1 calc R . .
H2B H 0.8529 0.3279 0.3528 0.122 Uiso 1 1 calc R . .
H2C H 0.8023 0.3704 0.2863 0.122 Uiso 1 1 calc R . .
C3 C 0.7839(5) 0.4316(3) 0.4754(2) 0.0910(16) Uani 1 1 d . . .
H3A H 0.7946 0.4751 0.5040 0.137 Uiso 1 1 calc R . .
H3B H 0.8326 0.3928 0.4939 0.137 Uiso 1 1 calc R . .
H3C H 0.7049 0.4163 0.4762 0.137 Uiso 1 1 calc R . .
C4 C 0.8386(4) 0.6316(2) 0.4523(2) 0.0819(15) Uani 1 1 d . . .
H4A H 0.8616 0.5947 0.4864 0.123 Uiso 1 1 calc R . .
H4B H 0.8173 0.6759 0.4764 0.123 Uiso 1 1 calc R . .
H4C H 0.9014 0.6420 0.4224 0.123 Uiso 1 1 calc R . .
C5 C 0.6647(4) 0.6748(2) 0.3408(2) 0.0723(13) Uani 1 1 d . . .
H5A H 0.7156 0.6803 0.3024 0.108 Uiso 1 1 calc R . .
H5B H 0.6647 0.7195 0.3681 0.108 Uiso 1 1 calc R . .
H5C H 0.5883 0.6650 0.3222 0.108 Uiso 1 1 calc R . .
C6 C 0.5950(4) 0.5821(3) 0.4578(3) 0.1025(18) Uani 1 1 d . . .
H6A H 0.5291 0.5634 0.4313 0.154 Uiso 1 1 calc R . .
H6B H 0.5755 0.6279 0.4799 0.154 Uiso 1 1 calc R . .
H6C H 0.6187 0.5469 0.4935 0.154 Uiso 1 1 calc R . .
C13 C 0.4962(4) 0.4141(2) 0.2998(3) 0.0785(14) Uani 1 1 d . . .
H13A H 0.5498 0.3996 0.2651 0.118 Uiso 1 1 calc R . .
H13B H 0.4527 0.3719 0.3138 0.118 Uiso 1 1 calc R . .
H13C H 0.5373 0.4342 0.3404 0.118 Uiso 1 1 calc R . .
C14 C 0.3052(5) 0.5118(4) 0.3338(3) 0.134(3) Uani 1 1 d . . .
H14A H 0.3477 0.5431 0.3663 0.201 Uiso 1 1 calc R . .
H14B H 0.2806 0.4683 0.3581 0.201 Uiso 1 1 calc R . .
H14C H 0.2390 0.5379 0.3148 0.201 Uiso 1 1 calc R . .
C15 C 0.2996(5) 0.4373(3) 0.1952(3) 0.141(3) Uani 1 1 d . . .
H15A H 0.2284 0.4639 0.1901 0.212 Uiso 1 1 calc R . .
H15B H 0.2847 0.3880 0.2111 0.212 Uiso 1 1 calc R . .
H15C H 0.3355 0.4354 0.1504 0.212 Uiso 1 1 calc R . .
C16 C 0.3208(4) 0.6798(3) 0.2569(3) 0.0965(18) Uani 1 1 d . . .
H16A H 0.2577 0.6490 0.2697 0.145 Uiso 1 1 calc R . .
H16B H 0.2915 0.7247 0.2360 0.145 Uiso 1 1 calc R . .
H16C H 0.3676 0.6913 0.2984 0.145 Uiso 1 1 calc R . .
C17 C 0.3119(4) 0.6109(3) 0.1139(3) 0.1010(18) Uani 1 1 d . . .
H17A H 0.3546 0.5860 0.0786 0.151 Uiso 1 1 calc R . .
H17B H 0.2819 0.6565 0.0949 0.151 Uiso 1 1 calc R . .
H17C H 0.2495 0.5801 0.1277 0.151 Uiso 1 1 calc R . .
C18 C 0.5118(3) 0.6998(2) 0.1641(2) 0.0723(13) Uani 1 1 d . . .
H18A H 0.5560 0.7176 0.2045 0.108 Uiso 1 1 calc R . .
H18B H 0.4712 0.7403 0.1417 0.108 Uiso 1 1 calc R . .
H18C H 0.5624 0.6779 0.1311 0.108 Uiso 1 1 calc R . .
C7 C 0.6118(3) 0.5426(2) 0.0524(2) 0.0578(11) Uani 1 1 d . . .
H7A H 0.6212 0.4928 0.0691 0.087 Uiso 1 1 calc R . .
H7B H 0.5895 0.5420 0.0030 0.087 Uiso 1 1 calc R . .
H7C H 0.5533 0.5667 0.0784 0.087 Uiso 1 1 calc R . .
C8 C 0.7299(4) 0.6796(2) 0.0141(2) 0.0734(13) Uani 1 1 d . . .
H8A H 0.6696 0.7084 0.0337 0.110 Uiso 1 1 calc R . .
H8B H 0.7097 0.6679 -0.0344 0.110 Uiso 1 1 calc R . .
H8C H 0.8003 0.7074 0.0163 0.110 Uiso 1 1 calc R . .
C9 C 0.8545(4) 0.5365(2) 0.0182(2) 0.0671(12) Uani 1 1 d . . .
H9A H 0.9301 0.5571 0.0255 0.101 Uiso 1 1 calc R . .
H9B H 0.8341 0.5361 -0.0315 0.101 Uiso 1 1 calc R . .
H9C H 0.8539 0.4869 0.0361 0.101 Uiso 1 1 calc R . .
C10 C 0.8356(4) 0.7639(2) 0.1855(3) 0.0875(15) Uani 1 1 d . . .
H10A H 0.7941 0.7783 0.1428 0.131 Uiso 1 1 calc R . .
H10B H 0.8993 0.7968 0.1941 0.131 Uiso 1 1 calc R . .
H10C H 0.7853 0.7662 0.2245 0.131 Uiso 1 1 calc R . .
C11 C 1.0054(4) 0.6747(3) 0.1108(3) 0.0976(17) Uani 1 1 d . . .
H11A H 1.0424 0.6276 0.1065 0.146 Uiso 1 1 calc R . .
H11B H 1.0610 0.7108 0.1266 0.146 Uiso 1 1 calc R . .
H11C H 0.9724 0.6892 0.0655 0.146 Uiso 1 1 calc R . .
C12 C 0.9626(4) 0.6421(3) 0.2603(2) 0.0845(15) Uani 1 1 d . . .
H12A H 0.9063 0.6321 0.2948 0.127 Uiso 1 1 calc R . .
H12B H 1.0113 0.6819 0.2765 0.127 Uiso 1 1 calc R . .
H12C H 1.0085 0.5987 0.2536 0.127 Uiso 1 1 calc R . .
C1C C 0.7410(4) 0.4153(2) 0.1624(2) 0.0644(12) Uani 1 1 d . . .
C3C C 0.7646(9) 0.3132(3) 0.0966(3) 0.133(4) Uani 1 1 d . . .
C2C C 0.8664(8) 0.3373(4) 0.1149(4) 0.128(3) Uani 1 1 d . . .
C5C C 0.5645(6) 0.3567(3) 0.1184(3) 0.133(3) Uani 1 1 d . . .
H5C1 H 0.5392 0.3132 0.1423 0.199 Uiso 1 1 calc R . .
H5C2 H 0.5420 0.3537 0.0691 0.199 Uiso 1 1 calc R . .
H5C3 H 0.5301 0.3995 0.1388 0.199 Uiso 1 1 calc R . .
C7C C 0.7208(9) 0.2492(3) 0.0521(3) 0.244(6) Uani 1 1 d . . .
H7C1 H 0.6600 0.2659 0.0201 0.365 Uiso 1 1 calc R . .
H7C2 H 0.6920 0.2114 0.0823 0.365 Uiso 1 1 calc R . .
H7C3 H 0.7824 0.2296 0.0255 0.365 Uiso 1 1 calc R . .
C6C C 0.9843(7) 0.3069(3) 0.1001(4) 0.198(5) Uani 1 1 d . . .
H6C1 H 1.0268 0.2990 0.1440 0.298 Uiso 1 1 calc R . .
H6C2 H 1.0247 0.3416 0.0717 0.298 Uiso 1 1 calc R . .
H6C3 H 0.9762 0.2609 0.0751 0.298 Uiso 1 1 calc R . .
C4C C 0.9468(5) 0.4422(4) 0.1843(3) 0.111(2) Uani 1 1 d . . .
H4C1 H 0.9985 0.4108 0.2114 0.166 Uiso 1 1 calc R . .
H4C2 H 0.9170 0.4796 0.2146 0.166 Uiso 1 1 calc R . .
H4C3 H 0.9875 0.4652 0.1469 0.166 Uiso 1 1 calc R . .

loop_
_atom_site_aniso_label
_atom_site_aniso_U_11
_atom_site_aniso_U_22
_atom_site_aniso_U_33
_atom_site_aniso_U_23
_atom_site_aniso_U_13
_atom_site_aniso_U_12
U1 0.03536(9) 0.03798(10) 0.04639(10) -0.00192(7) 0.00210(6) 0.00020(7)
Si1 0.0660(8) 0.0458(7) 0.0609(8) 0.0059(6) -0.0101(6) 0.0055(6)
Si2 0.0657(8) 0.0472(7) 0.0527(7) -0.0056(6) 0.0009(6) 0.0026(6)
Si5 0.0458(7) 0.0720(9) 0.0874(10) 0.0262(7) -0.0004(7) -0.0131(6)
Si6 0.0441(6) 0.0529(7) 0.0627(7) 0.0035(6) 0.0043(6) 0.0118(5)
Si3 0.0466(6) 0.0501(7) 0.0492(7) -0.0013(5) 0.0073(5) -0.0061(5)
Si4 0.0496(7) 0.0610(8) 0.0671(8) -0.0106(6) 0.0080(6) -0.0186(6)
N1 0.0494(19) 0.0409(19) 0.0502(19) 0.0003(15) -0.0045(15) 0.0005(15)
N3 0.0355(17) 0.0447(18) 0.0505(19) 0.0037(15) 0.0047(14) 0.0009(14)
N2 0.0376(16) 0.0408(17) 0.0502(19) -0.0032(15) 0.0042(14) -0.0038(14)
N1C 0.120(4) 0.060(3) 0.066(3) 0.010(2) 0.030(3) 0.041(3)
N2C 0.170(5) 0.042(2) 0.057(3) 0.000(2) 0.000(3) -0.011(3)
C1 0.067(3) 0.090(4) 0.097(4) 0.007(3) -0.026(3) 0.013(3)
C2 0.098(4) 0.045(3) 0.099(4) 0.002(3) -0.019(3) 0.014(3)
C3 0.126(5) 0.070(3) 0.076(3) 0.021(3) -0.008(3) 0.008(3)
C4 0.111(4) 0.060(3) 0.072(3) -0.018(2) -0.028(3) 0.001(3)
C5 0.086(3) 0.055(3) 0.076(3) -0.011(2) -0.004(3) 0.013(2)
C6 0.120(5) 0.090(4) 0.101(4) -0.005(3) 0.045(4) -0.001(3)
C13 0.076(3) 0.059(3) 0.101(4) 0.027(3) -0.004(3) -0.015(2)
C14 0.081(4) 0.170(6) 0.155(6) 0.081(5) 0.063(4) 0.029(4)
C15 0.116(5) 0.121(5) 0.180(7) 0.060(5) -0.076(5) -0.070(4)
C16 0.100(4) 0.077(4) 0.116(4) 0.005(3) 0.044(3) 0.035(3)
C17 0.087(4) 0.100(4) 0.113(4) 0.016(3) -0.036(3) 0.012(3)
C18 0.072(3) 0.053(3) 0.092(4) 0.020(2) 0.012(3) 0.011(2)
C7 0.057(3) 0.066(3) 0.050(2) -0.005(2) -0.003(2) -0.007(2)
C8 0.081(3) 0.073(3) 0.066(3) 0.014(3) 0.006(2) -0.011(3)
C9 0.064(3) 0.075(3) 0.063(3) -0.009(2) 0.012(2) -0.001(2)
C10 0.098(4) 0.054(3) 0.111(4) -0.016(3) 0.017(3) -0.025(3)
C11 0.066(3) 0.123(4) 0.106(4) -0.018(4) 0.024(3) -0.045(3)
C12 0.067(3) 0.105(4) 0.080(3) -0.016(3) -0.009(3) -0.028(3)
C1C 0.088(4) 0.045(3) 0.060(3) 0.001(2) -0.001(3) 0.008(3)
C3C 0.313(13) 0.034(4) 0.057(4) -0.002(3) 0.052(6) 0.014(5)
C2C 0.251(10) 0.060(5) 0.077(5) 0.024(4) 0.078(6) 0.069(5)
C5C 0.213(8) 0.087(4) 0.094(5) 0.011(3) -0.039(5) -0.082(5)
C7C 0.595(19) 0.051(4) 0.091(5) -0.030(3) 0.080(8) -0.036(7)
C6C 0.312(10) 0.137(6) 0.157(6) 0.070(5) 0.158(7) 0.160(7)
C4C 0.075(4) 0.144(6) 0.113(5) 0.019(4) 0.020(4) 0.050(4)

loop_
_atom_type_symbol
_atom_type_description
_atom_type_scat_dispersion_real
_atom_type_scat_dispersion_imag
_atom_type_scat_source
C C 0.0033 0.0016 'International Tables Vol C Tables 4.2.6.8 and 6.1.1.4'
H H 0.0000 0.0000 'International Tables Vol C Tables 4.2.6.8 and 6.1.1.4'
N N 0.0061 0.0033 'International Tables Vol C Tables 4.2.6.8 and 6.1.1.4'
Si Si 0.0817 0.0704 'International Tables Vol C Tables 4.2.6.8 and 6.1.1.4'
U U -9.6767 9.6646 'International Tables Vol C Tables 4.2.6.8 and 6.1.1.4'

loop_
_geom_angle_atom_site_label_1
_geom_angle_atom_site_label_2
_geom_angle_atom_site_label_3
_geom_angle
_geom_angle_site_symmetry_1
_geom_angle_site_symmetry_3
_geom_angle_publ_flag
N1 U1 N2 116.93(10) . . ?
N1 U1 N3 110.48(10) . . ?
N2 U1 N3 117.78(9) . . ?
N1 U1 C1C 106.22(11) . . ?
N2 U1 C1C 88.81(12) . . ?
N3 U1 C1C 114.33(13) . . ?
N1 Si1 C2 113.17(17) . . ?
N1 Si1 C1 112.83(18) . . ?
C2 Si1 C1 106.3(2) . . ?
N1 Si1 C3 113.78(19) . . ?
C2 Si1 C3 103.4(2) . . ?
C1 Si1 C3 106.6(2) . . ?
N1 Si2 C5 109.16(17) . . ?
N1 Si2 C6 114.69(19) . . ?
C5 Si2 C6 104.6(2) . . ?
N1 Si2 C4 113.81(18) . . ?
C5 Si2 C4 106.8(2) . . ?
C6 Si2 C4 107.1(2) . . ?
N3 Si5 C14 116.0(2) . . ?
N3 Si5 C13 109.27(17) . . ?
C14 Si5 C13 105.2(2) . . ?
N3 Si5 C15 113.2(2) . . ?
C14 Si5 C15 105.4(3) . . ?
C13 Si5 C15 107.1(2) . . ?
N3 Si6 C18 112.06(16) . . ?
N3 Si6 C16 113.83(19) . . ?
C18 Si6 C16 104.3(2) . . ?
N3 Si6 C17 113.03(19) . . ?
C18 Si6 C17 106.2(2) . . ?
C16 Si6 C17 106.7(2) . . ?
N2 Si3 C7 111.40(16) . . ?
N2 Si3 C8 114.28(17) . . ?
C7 Si3 C8 105.12(19) . . ?
N2 Si3 C9 114.41(17) . . ?
C7 Si3 C9 104.22(19) . . ?
C8 Si3 C9 106.52(19) . . ?
N2 Si4 C12 111.09(18) . . ?
N2 Si4 C10 112.96(18) . . ?
C12 Si4 C10 107.5(2) . . ?
N2 Si4 C11 114.09(18) . . ?
C12 Si4 C11 105.7(2) . . ?
C10 Si4 C11 105.0(2) . . ?
Si2 N1 Si1 118.35(18) . . ?
Si2 N1 U1 113.53(14) . . ?
Si1 N1 U1 128.12(15) . . ?
Si5 N3 Si6 120.48(17) . . ?
Si5 N3 U1 115.47(14) . . ?
Si6 N3 U1 124.04(14) . . ?
Si3 N2 Si4 118.47(17) . . ?
Si3 N2 U1 114.30(13) . . ?
Si4 N2 U1 127.22(15) . . ?
C2C N1C C1C 111.5(6) . . ?
C2C N1C C4C 124.7(6) . . ?
C1C N1C C4C 123.8(4) . . ?
C1C N2C C3C 110.8(6) . . ?
C1C N2C C5C 123.9(5) . . ?
C3C N2C C5C 125.4(6) . . ?
N2C C1C N1C 103.4(4) . . ?
N2C C1C U1 134.2(4) . . ?
N1C C1C U1 122.3(3) . . ?
C2C C3C N2C 106.5(6) . . ?
C2C C3C C7C 133.8(10) . . ?
N2C C3C C7C 119.6(9) . . ?
C3C C2C N1C 107.8(7) . . ?
C3C C2C C6C 130.8(9) . . ?
N1C C2C C6C 121.3(8) . . ?

loop_
_geom_bond_atom_site_label_1
_geom_bond_atom_site_label_2
_geom_bond_distance
_geom_bond_site_symmetry_2
_geom_bond_publ_flag
U1 N1 2.350(3) . ?
U1 N2 2.367(3) . ?
U1 N3 2.370(3) . ?
U1 C1C 2.672(4) . ?
Si1 N1 1.723(3) . ?
Si1 C2 1.874(4) . ?
Si1 C1 1.872(5) . ?
Si1 C3 1.877(5) . ?
Si2 N1 1.722(3) . ?
Si2 C5 1.860(4) . ?
Si2 C6 1.866(5) . ?
Si2 C4 1.875(4) . ?
Si5 N3 1.706(3) . ?
Si5 C14 1.854(6) . ?
Si5 C13 1.874(4) . ?
Si5 C15 1.885(5) . ?
Si6 N3 1.719(3) . ?
Si6 C18 1.855(4) . ?
Si6 C16 1.867(4) . ?
Si6 C17 1.877(5) . ?
Si3 N2 1.719(3) . ?
Si3 C7 1.871(4) . ?
Si3 C8 1.871(4) . ?
Si3 C9 1.872(4) . ?
Si4 N2 1.727(3) . ?
Si4 C12 1.854(5) . ?
Si4 C10 1.880(4) . ?
Si4 C11 1.884(4) . ?
N1C C2C 1.371(8) . ?
N1C C1C 1.371(6) . ?
N1C C4C 1.448(7) . ?
N2C C1C 1.347(5) . ?
N2C C3C 1.417(9) . ?
N2C C5C 1.434(7) . ?
C3C C2C 1.309(10) . ?
C3C C7C 1.524(9) . ?
C2C C6C 1.530(9) . ?

loop_
_cod_related_entry_id
_cod_related_entry_database
_cod_related_entry_code
1 ChemSpider 30660879
